data_1520276
loop_
_publ_author_name
'Dobbs, Adrian'
'Stephenson, Richard'
'Hursthouse, Michael B.'

_publ_section_title
;
 C20H29NO2S
;
_journal_name_full 'Crystal Structure Report Archive'
_journal_page_first 418
_journal_year 2008
_chemical_formula_sum 'C20 H29 N O2 S'
_chemical_formula_weight 347.50
_space_group_IT_number 14
_symmetry_cell_setting monoclinic
_symmetry_space_group_name_Hall '-P 2ybc'
_symmetry_space_group_name_H-M 'P 1 21/c 1'
_atom_sites_solution_hydrogens geom
_atom_sites_solution_primary direct
_atom_sites_solution_secondary difmap
_cell_angle_alpha 90.00
_cell_angle_beta 96.654(2)
_cell_angle_gamma 90.00
_cell_formula_units_Z 4
_cell_length_a 7.7257(2)
_cell_length_b 21.1223(7)
_cell_length_c 11.5315(2)
_cell_measurement_reflns_used 20793
_cell_measurement_temperature 293(2)
_cell_measurement_theta_max 27.48
_cell_measurement_theta_min 2.91
_cell_volume 1869.09(9)
_computing_cell_refinement 'DENZO (Otwinowski & Minor, 1997) & COLLECT (Hooft, R.W.W., 1998)'
_computing_data_collection 'COLLECT (Hooft, R.W.W., 1998)'
_computing_data_reduction 'DENZO (Otwinowski & Minor, 1997) & COLLECT (Hooft, R.W.W., 1998)'
_computing_structure_refinement 'SHELXL-97 (Sheldrick, 1997)'
_computing_structure_solution 'SHELXS-97 (Sheldrick, 1990)'
_diffrn_ambient_temperature 120(2)
_diffrn_measured_fraction_theta_full 0.993
_diffrn_measured_fraction_theta_max 0.993
_diffrn_measurement_device_type 'Bruker-Nonius APEX II CCD camera on \k-goniostat'
_diffrn_measurement_method '\f & \w scans'
_diffrn_radiation_monochromator '10cm confocal mirrors'
_diffrn_radiation_source 'Bruker-Nonius FR591 rotating anode'
_diffrn_radiation_type MoK\a
_diffrn_radiation_wavelength 0.71073
_diffrn_reflns_av_R_equivalents 0.0585
_diffrn_reflns_av_sigmaI/netI 0.0478
_diffrn_reflns_limit_h_max 10
_diffrn_reflns_limit_h_min -10
_diffrn_reflns_limit_k_max 27
_diffrn_reflns_limit_k_min -27
_diffrn_reflns_limit_l_max 14
_diffrn_reflns_limit_l_min -11
_diffrn_reflns_number 20906
_diffrn_reflns_theta_full 27.48
_diffrn_reflns_theta_max 27.48
_diffrn_reflns_theta_min 3.17
_exptl_absorpt_coefficient_mu 0.185
_exptl_absorpt_correction_T_max 0.9963
_exptl_absorpt_correction_T_min 0.9535
_exptl_absorpt_correction_type multi-scan
_exptl_absorpt_process_details 'SADABS V2.10 (Sheldrick, G.M., 2003)'
_exptl_crystal_colour Colourless
_exptl_crystal_density_diffrn 1.235
_exptl_crystal_density_method 'not measured'
_exptl_crystal_description Block
_exptl_crystal_F_000 752
_exptl_crystal_size_max 0.26
_exptl_crystal_size_mid 0.06
_exptl_crystal_size_min 0.02
_refine_diff_density_max 0.680
_refine_diff_density_min -0.369
_refine_diff_density_rms 0.062
_refine_ls_extinction_method none
_refine_ls_goodness_of_fit_ref 0.965
_refine_ls_hydrogen_treatment constr
_refine_ls_matrix_type full
_refine_ls_number_parameters 218
_refine_ls_number_reflns 4239
_refine_ls_number_restraints 0
_refine_ls_restrained_S_all 0.965
_refine_ls_R_factor_all 0.0950
_refine_ls_R_factor_gt 0.0678
_refine_ls_shift/su_max 0.000
_refine_ls_shift/su_mean 0.000
_refine_ls_structure_factor_coef Fsqd
_refine_ls_weighting_details 'calc w=1/[\s^2^(Fo^2^)+(0.0581P)^2^+4.3447P] where P=(Fo^2^+2Fc^2^)/3'
_refine_ls_weighting_scheme calc
_refine_ls_wR_factor_gt 0.1531
_refine_ls_wR_factor_ref 0.1737
_reflns_number_gt 3244
_reflns_number_total 4239
_reflns_threshold_expression >2sigma(I)
_cod_data_source_file eCrystal-418.cif
_cod_data_source_block 2007src1050
_cod_depositor_comments
;
Citation :
Dobbs, Adrian and Stephenson, Richard and 
Hursthouse, Michael B. (2008) 
University of Southampton, Crystal Structure Report Archive. 
(doi:10.5258/ecrystals/418)

More at:
http://ecrystals.chem.soton.ac.uk/418/

The following automatic conversions were performed:

'_symmetry_cell_setting' value 'Monoclinic' changed to 'monoclinic'
according to the built-in table from CIF Core dictionary named
'cif_core.dic' version 2.4.1 from 2010-06-29.

'_exptl_absorpt_correction_type' value 'Multi-scan' changed to
'multi-scan' according to the built-in table from CIF Core dictionary
named 'cif_core.dic' version 2.4.1 from 2010-06-29.

Automatic conversion script
Id: cif_fix_values 3392 2015-05-12 13:50:21Z andrius 
;
_cod_original_sg_symbol_H-M P21/c
_cod_database_code 1520276

loop_
_symmetry_equiv_pos_as_xyz
'x, y, z'
'-x, y+1/2, -z+1/2'
'-x, -y, -z'
'x, -y-1/2, z-1/2'

loop_
_atom_site_label
_atom_site_type_symbol
_atom_site_fract_x
_atom_site_fract_y
_atom_site_fract_z
_atom_site_U_iso_or_equiv
_atom_site_adp_type
_atom_site_occupancy
_atom_site_symmetry_multiplicity
_atom_site_calc_flag
_atom_site_refinement_flags
_atom_site_disorder_assembly
_atom_site_disorder_group
S1 S 0.34207(9) 0.30956(4) 0.37340(6) 0.02796(19) Uani 1 1 d . . .
O1 O 0.2761(3) 0.33131(10) 0.47738(17) 0.0315(5) Uani 1 1 d . . .
O2 O 0.2662(3) 0.33121(11) 0.26055(17) 0.0343(5) Uani 1 1 d . . .
N1 N 0.5468(3) 0.32866(13) 0.3844(2) 0.0306(5) Uani 1 1 d . . .
C1 C 0.6572(3) 0.32435(14) 0.4997(2) 0.0278(6) Uani 1 1 d . . .
H1 H 0.6000 0.2957 0.5502 0.033 Uiso 1 1 calc R . .
C2 C 0.8261(4) 0.29201(16) 0.4682(3) 0.0347(7) Uani 1 1 d . . .
H2 H 0.9276 0.3086 0.5177 0.042 Uiso 1 1 calc R . .
C3 C 0.8349(4) 0.31084(18) 0.3407(3) 0.0390(7) Uani 1 1 d . . .
H3A H 0.8869 0.3524 0.3357 0.047 Uiso 1 1 calc R . .
H3B H 0.9026 0.2804 0.3019 0.047 Uiso 1 1 calc R . .
C4 C 0.6453(4) 0.31115(17) 0.2861(2) 0.0356(7) Uani 1 1 d . . .
H4A H 0.6272 0.3420 0.2236 0.043 Uiso 1 1 calc R . .
H4B H 0.6105 0.2697 0.2555 0.043 Uiso 1 1 calc R . .
C5 C 0.8153(4) 0.22172(16) 0.4819(3) 0.0346(7) Uani 1 1 d . . .
H5 H 0.7229 0.2011 0.4388 0.042 Uiso 1 1 calc R . .
C6 C 0.9248(4) 0.18665(16) 0.5494(3) 0.0359(7) Uani 1 1 d . . .
H6 H 1.0182 0.2069 0.5923 0.043 Uiso 1 1 calc R . .
C7 C 0.9104(5) 0.11655(17) 0.5625(3) 0.0441(8) Uani 1 1 d . . .
H7A H 0.8019 0.1023 0.5219 0.066 Uiso 1 1 calc R . .
H7B H 0.9147 0.1060 0.6438 0.066 Uiso 1 1 calc R . .
H7C H 1.0053 0.0963 0.5302 0.066 Uiso 1 1 calc R . .
C8 C 0.6758(4) 0.38934(15) 0.5586(2) 0.0308(6) Uani 1 1 d . . .
H8 H 0.5576 0.4038 0.5679 0.037 Uiso 1 1 calc R . .
C9 C 0.7581(4) 0.44053(16) 0.4890(3) 0.0374(7) Uani 1 1 d . . .
H9A H 0.8765 0.4284 0.4789 0.045 Uiso 1 1 calc R . .
H9B H 0.6929 0.4441 0.4122 0.045 Uiso 1 1 calc R . .
C10 C 0.7602(5) 0.50425(17) 0.5502(3) 0.0440(8) Uani 1 1 d . . .
H10A H 0.6415 0.5180 0.5551 0.053 Uiso 1 1 calc R . .
H10B H 0.8160 0.5354 0.5051 0.053 Uiso 1 1 calc R . .
C11 C 0.8579(5) 0.50013(17) 0.6728(3) 0.0453(8) Uani 1 1 d . . .
H11A H 0.9798 0.4909 0.6675 0.054 Uiso 1 1 calc R . .
H11B H 0.8512 0.5406 0.7119 0.054 Uiso 1 1 calc R . .
C12 C 0.7808(5) 0.44861(18) 0.7437(3) 0.0486(9) Uani 1 1 d . . .
H12A H 0.8506 0.4447 0.8189 0.058 Uiso 1 1 calc R . .
H12B H 0.6638 0.4607 0.7575 0.058 Uiso 1 1 calc R . .
C13 C 0.7744(4) 0.38484(16) 0.6817(3) 0.0379(7) Uani 1 1 d . . .
H13A H 0.7173 0.3541 0.7270 0.045 Uiso 1 1 calc R . .
H13B H 0.8922 0.3702 0.6765 0.045 Uiso 1 1 calc R . .
C14 C 0.3291(4) 0.22612(14) 0.3715(2) 0.0284(6) Uani 1 1 d . . .
C15 C 0.3516(4) 0.19288(15) 0.4764(2) 0.0314(6) Uani 1 1 d . . .
H15 H 0.3691 0.2145 0.5470 0.038 Uiso 1 1 calc R . .
C16 C 0.3476(4) 0.12741(15) 0.4747(3) 0.0351(7) Uani 1 1 d . . .
H16 H 0.3628 0.1053 0.5449 0.042 Uiso 1 1 calc R . .
C17 C 0.3213(4) 0.09367(16) 0.3698(3) 0.0350(7) Uani 1 1 d . . .
C18 C 0.2998(4) 0.12802(16) 0.2665(3) 0.0368(7) Uani 1 1 d . . .
H18 H 0.2822 0.1064 0.1959 0.044 Uiso 1 1 calc R . .
C19 C 0.3039(4) 0.19328(16) 0.2658(2) 0.0331(7) Uani 1 1 d . . .
H19 H 0.2900 0.2153 0.1954 0.040 Uiso 1 1 calc R . .
C20 C 0.3098(5) 0.02282(17) 0.3687(3) 0.0486(9) Uani 1 1 d . . .
H20A H 0.1919 0.0088 0.3448 0.058 Uiso 1 1 d R . .
H20B H 0.3427 0.0088 0.4524 0.058 Uiso 1 1 d R . .
H20C H 0.3919 0.0045 0.3216 0.058 Uiso 1 1 d R . .

loop_
_atom_site_aniso_label
_atom_site_aniso_U_11
_atom_site_aniso_U_22
_atom_site_aniso_U_33
_atom_site_aniso_U_23
_atom_site_aniso_U_13
_atom_site_aniso_U_12
S1 0.0224(3) 0.0370(4) 0.0236(3) 0.0007(3) -0.0010(2) -0.0033(3)
O1 0.0261(10) 0.0387(12) 0.0295(10) -0.0024(8) 0.0020(8) -0.0038(9)
O2 0.0290(11) 0.0451(13) 0.0265(10) 0.0037(9) -0.0062(8) -0.0020(9)
N1 0.0238(12) 0.0441(15) 0.0229(11) 0.0035(10) -0.0011(9) -0.0058(10)
C1 0.0225(13) 0.0378(17) 0.0222(13) 0.0053(11) -0.0016(10) -0.0044(11)
C2 0.0218(14) 0.051(2) 0.0305(15) 0.0037(13) -0.0007(11) -0.0034(13)
C3 0.0283(15) 0.057(2) 0.0318(15) 0.0033(14) 0.0061(12) -0.0047(14)
C4 0.0295(15) 0.051(2) 0.0260(14) 0.0026(13) 0.0023(11) -0.0042(14)
C5 0.0265(15) 0.0447(19) 0.0317(15) -0.0033(13) -0.0003(11) -0.0023(13)
C6 0.0332(16) 0.0461(19) 0.0279(14) -0.0024(13) 0.0009(11) -0.0008(14)
C7 0.0448(19) 0.051(2) 0.0369(17) -0.0018(15) 0.0047(14) 0.0047(16)
C8 0.0254(14) 0.0392(17) 0.0265(14) 0.0040(12) -0.0027(11) -0.0055(12)
C9 0.0313(16) 0.0460(19) 0.0322(15) 0.0117(13) -0.0072(12) -0.0106(14)
C10 0.0382(18) 0.0407(19) 0.0493(19) 0.0092(15) -0.0109(15) -0.0091(15)
C11 0.0425(19) 0.041(2) 0.0488(19) -0.0014(15) -0.0098(15) -0.0108(15)
C12 0.049(2) 0.059(2) 0.0348(17) -0.0058(15) -0.0069(15) -0.0163(17)
C13 0.0392(17) 0.0452(19) 0.0267(14) 0.0056(13) -0.0065(12) -0.0089(14)
C14 0.0220(13) 0.0373(16) 0.0255(13) -0.0001(11) 0.0010(10) -0.0037(11)
C15 0.0275(14) 0.0426(18) 0.0235(13) -0.0011(12) 0.0006(10) -0.0056(12)
C16 0.0318(16) 0.0396(18) 0.0332(15) 0.0042(13) 0.0004(12) -0.0053(13)
C17 0.0266(15) 0.0390(17) 0.0383(16) -0.0016(13) -0.0009(12) -0.0048(12)
C18 0.0352(17) 0.0439(19) 0.0306(15) -0.0061(13) 0.0002(12) -0.0059(14)
C19 0.0305(15) 0.0452(18) 0.0223(13) -0.0005(12) -0.0024(11) -0.0065(13)
C20 0.053(2) 0.040(2) 0.050(2) -0.0040(16) -0.0038(16) -0.0070(16)

loop_
_atom_type_symbol
_atom_type_description
_atom_type_scat_dispersion_real
_atom_type_scat_dispersion_imag
_atom_type_scat_source
C C 0.0033 0.0016 'International Tables Vol C Tables 4.2.6.8 and 6.1.1.4'
H H 0.0000 0.0000 'International Tables Vol C Tables 4.2.6.8 and 6.1.1.4'
N N 0.0061 0.0033 'International Tables Vol C Tables 4.2.6.8 and 6.1.1.4'
O O 0.0106 0.0060 'International Tables Vol C Tables 4.2.6.8 and 6.1.1.4'
S S 0.1246 0.1234 'International Tables Vol C Tables 4.2.6.8 and 6.1.1.4'

loop_
_geom_angle_atom_site_label_1
_geom_angle_atom_site_label_2
_geom_angle_atom_site_label_3
_geom_angle
_geom_angle_site_symmetry_1
_geom_angle_site_symmetry_3
O1 S1 O2 120.56(13) . .
O1 S1 N1 107.05(12) . .
O2 S1 N1 106.42(12) . .
O1 S1 C14 107.78(13) . .
O2 S1 C14 106.85(13) . .
N1 S1 C14 107.60(14) . .
C4 N1 C1 112.0(2) . .
C4 N1 S1 117.38(19) . .
C1 N1 S1 120.24(18) . .
N1 C1 C8 110.7(2) . .
N1 C1 C2 103.1(2) . .
C8 C1 C2 117.4(2) . .
N1 C1 H1 108.4 . .
C8 C1 H1 108.4 . .
C2 C1 H1 108.4 . .
C5 C2 C3 111.6(3) . .
C5 C2 C1 110.7(2) . .
C3 C2 C1 104.0(2) . .
C5 C2 H2 110.1 . .
C3 C2 H2 110.1 . .
C1 C2 H2 110.1 . .
C4 C3 C2 104.4(2) . .
C4 C3 H3A 110.9 . .
C2 C3 H3A 110.9 . .
C4 C3 H3B 110.9 . .
C2 C3 H3B 110.9 . .
H3A C3 H3B 108.9 . .
N1 C4 C3 103.8(2) . .
N1 C4 H4A 111.0 . .
C3 C4 H4A 111.0 . .
N1 C4 H4B 111.0 . .
C3 C4 H4B 111.0 . .
H4A C4 H4B 109.0 . .
C6 C5 C2 125.7(3) . .
C6 C5 H5 117.1 . .
C2 C5 H5 117.1 . .
C5 C6 C7 124.7(3) . .
C5 C6 H6 117.6 . .
C7 C6 H6 117.6 . .
C6 C7 H7A 109.5 . .
C6 C7 H7B 109.5 . .
H7A C7 H7B 109.5 . .
C6 C7 H7C 109.5 . .
H7A C7 H7C 109.5 . .
H7B C7 H7C 109.5 . .
C9 C8 C1 115.1(2) . .
C9 C8 C13 109.7(2) . .
C1 C8 C13 111.5(2) . .
C9 C8 H8 106.7 . .
C1 C8 H8 106.7 . .
C13 C8 H8 106.7 . .
C10 C9 C8 111.4(3) . .
C10 C9 H9A 109.3 . .
C8 C9 H9A 109.3 . .
C10 C9 H9B 109.3 . .
C8 C9 H9B 109.3 . .
H9A C9 H9B 108.0 . .
C9 C10 C11 111.0(3) . .
C9 C10 H10A 109.4 . .
C11 C10 H10A 109.4 . .
C9 C10 H10B 109.4 . .
C11 C10 H10B 109.4 . .
H10A C10 H10B 108.0 . .
C12 C11 C10 110.8(3) . .
C12 C11 H11A 109.5 . .
C10 C11 H11A 109.5 . .
C12 C11 H11B 109.5 . .
C10 C11 H11B 109.5 . .
H11A C11 H11B 108.1 . .
C13 C12 C11 111.9(3) . .
C13 C12 H12A 109.2 . .
C11 C12 H12A 109.2 . .
C13 C12 H12B 109.2 . .
C11 C12 H12B 109.2 . .
H12A C12 H12B 107.9 . .
C12 C13 C8 111.4(3) . .
C12 C13 H13A 109.3 . .
C8 C13 H13A 109.3 . .
C12 C13 H13B 109.3 . .
C8 C13 H13B 109.3 . .
H13A C13 H13B 108.0 . .
C15 C14 C19 119.9(3) . .
C15 C14 S1 119.5(2) . .
C19 C14 S1 120.6(2) . .
C16 C15 C14 119.5(3) . .
C16 C15 H15 120.3 . .
C14 C15 H15 120.3 . .
C15 C16 C17 121.5(3) . .
C15 C16 H16 119.2 . .
C17 C16 H16 119.2 . .
C18 C17 C16 117.8(3) . .
C18 C17 C20 120.8(3) . .
C16 C17 C20 121.3(3) . .
C19 C18 C17 121.8(3) . .
C19 C18 H18 119.1 . .
C17 C18 H18 119.1 . .
C18 C19 C14 119.5(3) . .
C18 C19 H19 120.3 . .
C14 C19 H19 120.3 . .
C17 C20 H20A 111.3 . .
C17 C20 H20B 106.0 . .
H20A C20 H20B 107.8 . .
C17 C20 H20C 111.3 . .
H20A C20 H20C 112.1 . .
H20B C20 H20C 108.1 . .

loop_
_geom_bond_atom_site_label_1
_geom_bond_atom_site_label_2
_geom_bond_distance
_geom_bond_site_symmetry_2
S1 O1 1.432(2) .
S1 O2 1.439(2) .
S1 N1 1.623(2) .
S1 C14 1.765(3) .
N1 C4 1.483(4) .
N1 C1 1.497(3) .
C1 C8 1.531(4) .
C1 C2 1.553(4) .
C1 H1 0.9800 .
C2 C5 1.496(5) .
C2 C3 1.533(4) .
C2 H2 0.9800 .
C3 C4 1.526(4) .
C3 H3A 0.9700 .
C3 H3B 0.9700 .
C4 H4A 0.9700 .
C4 H4B 0.9700 .
C5 C6 1.310(4) .
C5 H5 0.9300 .
C6 C7 1.494(5) .
C6 H6 0.9300 .
C7 H7A 0.9600 .
C7 H7B 0.9600 .
C7 H7C 0.9600 .
C8 C9 1.529(4) .
C8 C13 1.534(4) .
C8 H8 0.9800 .
C9 C10 1.519(5) .
C9 H9A 0.9700 .
C9 H9B 0.9700 .
C10 C11 1.526(4) .
C10 H10A 0.9700 .
C10 H10B 0.9700 .
C11 C12 1.524(5) .
C11 H11A 0.9700 .
C11 H11B 0.9700 .
C12 C13 1.523(5) .
C12 H12A 0.9700 .
C12 H12B 0.9700 .
C13 H13A 0.9700 .
C13 H13B 0.9700 .
C14 C15 1.391(4) .
C14 C19 1.397(4) .
C15 C16 1.383(4) .
C15 H15 0.9300 .
C16 C17 1.398(4) .
C16 H16 0.9300 .
C17 C18 1.389(4) .
C17 C20 1.499(5) .
C18 C19 1.379(5) .
C18 H18 0.9300 .
C19 H19 0.9300 .
C20 H20A 0.9667 .
C20 H20B 1.0140 .
C20 H20C 0.9623 .
